data_2016993
loop_
_publ_author_name
'Zhou, Chun-Shan'
'Ding, Li-Li'
'Zhang, Hang'
'Cao, Min-Na'
'Meng, Xiang-Gao'

_publ_section_title
;
 Three-dimensional networks in the 1:2 organic salts 2,2'-biimidazolium
 bis(3-carboxy-4-hydroxybenzenesulfonate) and 2,2'-bibenzimidazolium
 bis(3-carboxy-4-hydroxybenzenesulfonate) trihydrate
;
_journal_coeditor_code TR3049
_journal_issue 2
_journal_name_full 'Acta Crystallographica Section C'
_journal_page_first o51
_journal_page_last o53
_journal_paper_doi 10.1107/S010827010804300X
_journal_volume 65
_journal_year 2009
_chemical_formula_iupac 'C6 H8 N4 2+ , 2C7 H5 O6 S -'
_chemical_formula_moiety 'C6 H8 N4 2+ , 2C7 H5 O6 S -'
_chemical_formula_sum 'C20 H18 N4 O12 S2'
_chemical_formula_weight 570.5
_chemical_name_systematic
;
2,2'-bisimidazolium bis(3-carboxy-4-hydroxybenzenesulfonate)
;
_space_group_IT_number 2
_symmetry_cell_setting triclinic
_symmetry_space_group_name_Hall '-P 1'
_symmetry_space_group_name_H-M 'P -1'
_atom_sites_solution_hydrogens geom
_atom_sites_solution_primary direct
_atom_sites_solution_secondary difmap
_audit_creation_method SHELXL97
_cell_angle_alpha 85.961(2)
_cell_angle_beta 88.895(2)
_cell_angle_gamma 89.5730(10)
_cell_formula_units_Z 1
_cell_length_a 5.4296(5)
_cell_length_b 8.2995(7)
_cell_length_c 12.7083(11)
_cell_measurement_reflns_used 1888
_cell_measurement_temperature 297(2)
_cell_measurement_theta_max 25.99
_cell_measurement_theta_min 2.46
_cell_volume 571.13(9)
_computing_cell_refinement 'SAINT-Plus (Bruker, 2001)'
_computing_data_collection 'SMART (Bruker, 2001)'
_computing_data_reduction 'SAINT-Plus (Bruker, 2001)'
_computing_molecular_graphics 'PLATON (Spek, 2003)'
_computing_publication_material 'PLATON (Spek, 2003)'
_computing_structure_refinement 'SHELXL97 (Sheldrick, 2008)'
_computing_structure_solution 'SHELXS97 (Sheldrick, 2008)'
_diffrn_ambient_temperature 297(2)
_diffrn_measured_fraction_theta_full 0.982
_diffrn_measured_fraction_theta_max 0.982
_diffrn_measurement_device_type 'Bruker SMART APEX CCD area-detector'
_diffrn_measurement_method '0.3\% wide \w exposures'
_diffrn_radiation_monochromator graphite
_diffrn_radiation_source 'fine focus sealed Siemens Mo tube'
_diffrn_radiation_type 'Mo k\a'
_diffrn_radiation_wavelength 0.71073
_diffrn_reflns_av_R_equivalents 0.0446
_diffrn_reflns_av_sigmaI/netI 0.0549
_diffrn_reflns_limit_h_max 6
_diffrn_reflns_limit_h_min -6
_diffrn_reflns_limit_k_max 10
_diffrn_reflns_limit_k_min -10
_diffrn_reflns_limit_l_max 16
_diffrn_reflns_limit_l_min -14
_diffrn_reflns_number 6501
_diffrn_reflns_theta_full 27.00
_diffrn_reflns_theta_max 27.00
_diffrn_reflns_theta_min 1.61
_exptl_absorpt_coefficient_mu 0.311
_exptl_absorpt_correction_T_max 0.9877
_exptl_absorpt_correction_T_min 0.9305
_exptl_absorpt_correction_type multi-scan
_exptl_absorpt_process_details '(SADABS; Sheldrick, 1997)'
_exptl_crystal_colour colourless
_exptl_crystal_density_diffrn 1.659
_exptl_crystal_density_method 'not measured'
_exptl_crystal_description plate
_exptl_crystal_F_000 294
_exptl_crystal_size_max 0.20
_exptl_crystal_size_mid 0.16
_exptl_crystal_size_min 0.04
_refine_diff_density_max 0.408
_refine_diff_density_min -0.302
_refine_ls_extinction_method none
_refine_ls_goodness_of_fit_ref 1.098
_refine_ls_hydrogen_treatment mixed
_refine_ls_matrix_type full
_refine_ls_number_parameters 184
_refine_ls_number_reflns 2451
_refine_ls_number_restraints 0
_refine_ls_restrained_S_all 1.098
_refine_ls_R_factor_all 0.0701
_refine_ls_R_factor_gt 0.0464
_refine_ls_shift/su_max 0.000
_refine_ls_shift/su_mean 0.000
_refine_ls_structure_factor_coef Fsqd
_refine_ls_weighting_details 'calc w = 1/[\s^2^(Fo^2^)+(0.0751P)^2^] where P=(Fo^2^+2Fc^2^)/3'
_refine_ls_weighting_scheme calc
_refine_ls_wR_factor_gt 0.1130
_refine_ls_wR_factor_ref 0.1459
_reflns_number_gt 1758
_reflns_number_total 2451
_reflns_threshold_expression I>2\s(I)
_cod_data_source_file tr3049.cif
_cod_data_source_block I
_cod_database_code 2016993
_cod_database_fobs_code 2016993

loop_
_symmetry_equiv_pos_as_xyz
'x, y, z'
'-x, -y, -z'

loop_
_atom_site_type_symbol
_atom_site_label
_atom_site_fract_x
_atom_site_fract_y
_atom_site_fract_z
_atom_site_U_iso_or_equiv
_atom_site_adp_type
_atom_site_calc_flag
_atom_site_refinement_flags
_atom_site_occupancy
_atom_site_disorder_assembly
_atom_site_disorder_group
C C1 0.4395(5) 0.2238(3) 1.0122(2) 0.0296(6) Uani d . 1 . .
C C2 0.6516(5) 0.3191(3) 1.0075(2) 0.0351(6) Uani d . 1 . .
C C3 0.7613(5) 0.3664(3) 0.9099(2) 0.0402(7) Uani d . 1 . .
H H3 0.9033 0.4287 0.9069 0.048 Uiso calc R 1 . .
C C4 0.6603(5) 0.3213(3) 0.8189(2) 0.0377(7) Uani d . 1 . .
H H4 0.7343 0.3530 0.7542 0.045 Uiso calc R 1 . .
C C5 0.4462(5) 0.2276(3) 0.8221(2) 0.0304(6) Uani d . 1 . .
C C6 0.3387(5) 0.1794(3) 0.9177(2) 0.0302(6) Uani d . 1 . .
H H6 0.1973 0.1165 0.9199 0.036 Uiso calc R 1 . .
C C7 0.3250(5) 0.1720(3) 1.1134(2) 0.0353(6) Uani d . 1 . .
C C8 0.9888(5) 0.0813(3) 0.4762(2) 0.0334(6) Uani d . 1 . .
C C9 0.8511(7) 0.3263(4) 0.4361(3) 0.0558(9) Uani d . 1 . .
H H9 0.7553 0.4197 0.4359 0.067 Uiso calc R 1 . .
C C10 1.0489(7) 0.3021(4) 0.3758(3) 0.0553(9) Uani d . 1 . .
H H10 1.1163 0.3761 0.3251 0.066 Uiso calc R 1 . .
N N1 0.8160(5) 0.1875(3) 0.4984(2) 0.0421(6) Uani d . 1 . .
H H1 0.704(6) 0.168(4) 0.546(3) 0.050 Uiso d . 1 . .
N N2 1.1354(5) 0.1506(3) 0.40089(19) 0.0422(6) Uani d . 1 . .
H H2 1.244(6) 0.106(4) 0.366(3) 0.051 Uiso d . 1 . .
O O1 0.1414(4) 0.0714(3) 1.10746(17) 0.0467(6) Uani d . 1 . .
H H1A 0.079(7) 0.035(4) 1.164(3) 0.070 Uiso d . 1 . .
O O2 0.3954(4) 0.2168(3) 1.19812(16) 0.0523(6) Uani d . 1 . .
O O3 0.7570(4) 0.3692(3) 1.09478(18) 0.0500(6) Uani d . 1 . .
H H3A 0.670(8) 0.338(5) 1.146(3) 0.075 Uiso d . 1 . .
O O4 0.0980(4) 0.0833(3) 0.72930(15) 0.0531(6) Uani d . 1 . .
O O5 0.4997(4) 0.0814(3) 0.64968(17) 0.0533(6) Uani d . 1 . .
O O6 0.2659(5) 0.3249(3) 0.64233(19) 0.0688(8) Uani d . 1 . .
S S1 0.31517(12) 0.17641(8) 0.70293(5) 0.0336(2) Uani d . 1 . .

loop_
_atom_site_aniso_label
_atom_site_aniso_U_11
_atom_site_aniso_U_22
_atom_site_aniso_U_33
_atom_site_aniso_U_12
_atom_site_aniso_U_13
_atom_site_aniso_U_23
C1 0.0322(14) 0.0301(13) 0.0260(14) -0.0020(10) 0.0022(11) 0.0012(11)
C2 0.0307(14) 0.0334(14) 0.0420(17) -0.0028(11) -0.0022(12) -0.0074(12)
C3 0.0303(15) 0.0365(15) 0.0538(19) -0.0106(11) 0.0072(13) -0.0048(13)
C4 0.0343(15) 0.0363(14) 0.0421(17) -0.0074(11) 0.0109(13) -0.0016(12)
C5 0.0321(14) 0.0302(13) 0.0286(14) 0.0005(10) 0.0026(11) -0.0003(11)
C6 0.0272(13) 0.0311(13) 0.0319(15) -0.0038(10) 0.0030(11) 0.0016(11)
C7 0.0357(15) 0.0328(14) 0.0375(17) -0.0040(11) 0.0001(12) -0.0027(12)
C8 0.0395(16) 0.0313(13) 0.0302(15) -0.0026(11) 0.0025(12) -0.0090(11)
C9 0.080(2) 0.0352(16) 0.052(2) 0.0120(16) -0.0034(19) 0.0012(15)
C10 0.086(3) 0.0347(16) 0.045(2) -0.0089(16) 0.0065(18) 0.0022(14)
N1 0.0478(16) 0.0403(14) 0.0384(15) 0.0040(11) 0.0065(12) -0.0070(11)
N2 0.0533(16) 0.0378(14) 0.0354(15) -0.0063(11) 0.0156(12) -0.0067(11)
O1 0.0466(13) 0.0548(13) 0.0383(13) -0.0213(10) 0.0086(10) -0.0012(10)
O2 0.0627(14) 0.0636(14) 0.0310(12) -0.0188(11) 0.0012(10) -0.0035(10)
O3 0.0462(13) 0.0595(14) 0.0457(14) -0.0175(10) -0.0037(10) -0.0114(11)
O4 0.0445(12) 0.0816(16) 0.0340(12) -0.0273(11) 0.0061(10) -0.0092(11)
O5 0.0475(13) 0.0685(14) 0.0452(13) 0.0062(11) 0.0121(10) -0.0180(11)
O6 0.105(2) 0.0461(13) 0.0545(15) -0.0005(13) -0.0266(14) 0.0083(11)
S1 0.0346(4) 0.0367(4) 0.0290(4) -0.0032(3) 0.0043(3) 0.0004(3)

loop_
_atom_type_symbol
_atom_type_description
_atom_type_scat_dispersion_real
_atom_type_scat_dispersion_imag
_atom_type_scat_source
C C 0.0033 0.0016 'International Tables Vol C Tables 4.2.6.8 and 6.1.1.4'
H H 0.0000 0.0000 'International Tables Vol C Tables 4.2.6.8 and 6.1.1.4'
O O 0.0106 0.0060 'International Tables Vol C Tables 4.2.6.8 and 6.1.1.4'
N N 0.0061 0.0033 'International Tables Vol C Tables 4.2.6.8 and 6.1.1.4'
S S 0.1246 0.1234 'International Tables Vol C Tables 4.2.6.8 and 6.1.1.4'

loop_
_geom_angle_atom_site_label_1
_geom_angle_atom_site_label_2
_geom_angle_atom_site_label_3
_geom_angle_site_symmetry_1
_geom_angle_site_symmetry_3
_geom_angle
_geom_angle_publ_flag
C2 C1 C6 . . 118.9(2) no
C2 C1 C7 . . 120.6(2) no
C6 C1 C7 . . 120.6(2) no
O3 C2 C3 . . 117.6(2) no
O3 C2 C1 . . 122.4(3) no
C3 C2 C1 . . 120.0(3) no
C4 C3 C2 . . 120.1(2) no
C4 C3 H3 . . 119.9 no
C2 C3 H3 . . 119.9 no
C3 C4 C5 . . 120.6(3) no
C3 C4 H4 . . 119.7 no
C5 C4 H4 . . 119.7 no
C6 C5 C4 . . 119.6(3) no
C6 C5 S1 . . 120.9(2) no
C4 C5 S1 . . 119.5(2) no
C5 C6 C1 . . 120.8(2) no
C5 C6 H6 . . 119.6 no
C1 C6 H6 . . 119.6 no
O2 C7 O1 . . 122.4(3) no
O2 C7 C1 . . 123.2(2) no
O1 C7 C1 . . 114.4(2) no
N1 C8 N2 . . 107.6(2) no
N1 C8 C8 . 2_756 126.0(3) no
N2 C8 C8 . 2_756 126.4(3) no
C10 C9 N1 . . 106.6(3) no
C10 C9 H9 . . 126.7 no
N1 C9 H9 . . 126.7 no
C9 C10 N2 . . 108.2(3) no
C9 C10 H10 . . 125.9 no
N2 C10 H10 . . 125.9 no
C8 N1 C9 . . 109.3(3) no
C8 N1 H1 . . 123(2) no
C9 N1 H1 . . 128(2) no
C8 N2 C10 . . 108.2(3) no
C8 N2 H2 . . 127(2) no
C10 N2 H2 . . 124(2) no
C7 O1 H1A . . 116(3) no
C2 O3 H3A . . 108(3) no
O6 S1 O4 . . 113.42(15) no
O6 S1 O5 . . 110.64(15) no
O4 S1 O5 . . 111.22(13) no
O6 S1 C5 . . 106.95(13) no
O4 S1 C5 . . 107.68(12) no
O5 S1 C5 . . 106.56(12) no

loop_
_geom_bond_atom_site_label_1
_geom_bond_atom_site_label_2
_geom_bond_site_symmetry_2
_geom_bond_distance
_geom_bond_publ_flag
C1 C2 . 1.400(4) no
C1 C6 . 1.403(3) no
C1 C7 . 1.457(4) no
C2 O3 . 1.350(3) no
C2 C3 . 1.398(4) no
C3 C4 . 1.366(4) no
C3 H3 . 0.9300 no
C4 C5 . 1.402(4) no
C4 H4 . 0.9300 no
C5 C6 . 1.373(4) no
C5 S1 . 1.765(3) no
C6 H6 . 0.9300 no
C7 O2 . 1.231(3) no
C7 O1 . 1.312(3) no
C8 N1 . 1.323(3) no
C8 N2 . 1.334(4) no
C8 C8 2_756 1.445(5) no
C9 C10 . 1.330(5) no
C9 N1 . 1.363(4) no
C9 H9 . 0.9300 no
C10 N2 . 1.358(4) no
C10 H10 . 0.9300 no
N1 H1 . 0.86(3) no
N2 H2 . 0.83(3) no
O1 H1A . 0.83(4) no
O3 H3A . 0.82(4) no
O4 S1 . 1.436(2) no
O5 S1 . 1.456(2) no
O6 S1 . 1.433(2) no

loop_
_geom_hbond_atom_site_label_D
_geom_hbond_atom_site_label_H
_geom_hbond_atom_site_label_A
_geom_hbond_site_symmetry_A
_geom_hbond_distance_DH
_geom_hbond_distance_HA
_geom_hbond_distance_DA
_geom_hbond_angle_DHA
_geom_hbond_publ_flag
O3 H3A O2 . 0.82(4) 1.89(4) 2.624(3) 148(4) no
N1 H1 O5 . 0.86(3) 1.82(4) 2.661(3) 167(3) no
C9 H9 O6 2_666 0.93 2.28 3.061(4) 141.2 no
C3 H3 O3 2_767 0.93 2.50 3.423(3) 171.3 no
C6 H6 O1 2_557 0.93 2.47 3.382(3) 168.3 no
O1 H1A O4 2_557 0.83(4) 1.87(4) 2.681(3) 166(4) no
N2 H2 O5 2_756 0.83(3) 2.10(3) 2.849(3) 151(3) no
N2 H2 O2 1_654 0.83(3) 2.40(3) 2.934(3) 123(3) no

loop_
_geom_torsion_atom_site_label_1
_geom_torsion_atom_site_label_2
_geom_torsion_atom_site_label_3
_geom_torsion_atom_site_label_4
_geom_torsion_site_symmetry_1
_geom_torsion_site_symmetry_2
_geom_torsion_site_symmetry_3
_geom_torsion_site_symmetry_4
_geom_torsion
_geom_torsion_publ_flag
C6 C1 C2 O3 . . . . 178.8(2) no
C7 C1 C2 O3 . . . . -1.0(4) no
C6 C1 C2 C3 . . . . -0.9(4) no
C7 C1 C2 C3 . . . . 179.3(2) no
O3 C2 C3 C4 . . . . -179.0(2) no
C1 C2 C3 C4 . . . . 0.8(4) no
C2 C3 C4 C5 . . . . 0.1(4) no
C3 C4 C5 C6 . . . . -0.7(4) no
C3 C4 C5 S1 . . . . 178.1(2) no
C4 C5 C6 C1 . . . . 0.5(4) no
S1 C5 C6 C1 . . . . -178.29(18) no
C2 C1 C6 C5 . . . . 0.3(4) no
C7 C1 C6 C5 . . . . -179.9(2) no
C2 C1 C7 O2 . . . . 5.1(4) no
C6 C1 C7 O2 . . . . -174.7(2) no
C2 C1 C7 O1 . . . . -174.0(2) no
C6 C1 C7 O1 . . . . 6.1(4) no
N1 C9 C10 N2 . . . . -0.3(4) no
N2 C8 N1 C9 . . . . 0.5(3) no
C8 C8 N1 C9 2_756 . . . -178.6(3) no
C10 C9 N1 C8 . . . . -0.1(4) no
N1 C8 N2 C10 . . . . -0.7(3) no
C8 C8 N2 C10 2_756 . . . 178.4(3) no
C9 C10 N2 C8 . . . . 0.6(4) no
C6 C5 S1 O6 . . . . 121.9(2) no
C4 C5 S1 O6 . . . . -56.9(2) no
C6 C5 S1 O4 . . . . -0.3(3) no
C4 C5 S1 O4 . . . . -179.1(2) no
C6 C5 S1 O5 . . . . -119.7(2) no
C4 C5 S1 O5 . . . . 61.5(2) no
